data_1571027
loop_
_publ_author_name
'Almquist, C. Christopher'
'Rajeshkumar, Thayalan'
'Jayaweera, H. D. A. Chathumal'
'Removski, Nicole'
'Zhou, Wen'
'Gelfand, Benjamin S.'
'Maron, Laurent'
'Piers, Warren E.'

_publ_section_title
;
 Oxidation-induced ambiphilicity triggers N-N bond formation and
 dinitrogen release in octahedral terminal molybdenum(v) nitrido
 complexes.
;
_journal_issue 14
_journal_name_full 'Chemical science'
_journal_page_first 5152
_journal_page_last 5162
_journal_paper_doi 10.1039/d4sc00090k
_journal_volume 15
_journal_year 2024
_chemical_formula_moiety '2(C66 H66 B4 Mo2 N19), 5(C6 H6), 3.667(C3)'
_chemical_formula_sum 'C173 H162 B8 Mo4 N38'
_chemical_formula_weight 3243.64
_space_group_crystal_system tetragonal
_space_group_IT_number 130
_space_group_name_Hall '-P 4a 2ac'
_space_group_name_H-M_alt 'P 4/n c c :2'
_atom_sites_solution_hydrogens geom
_atom_sites_solution_primary iterative
_audit_creation_date 2023-09-22
_audit_creation_method
;
Olex2 1.5
(compiled 2023.08.24 svn.re1ec1418 for OlexSys, GUI svn.r6817)
;
_audit_update_record
;
2023-10-26 deposited with the CCDC.	2024-02-16 downloaded from the CCDC.
;
_cell_angle_alpha 90
_cell_angle_beta 90
_cell_angle_gamma 90
_cell_formula_units_Z 4
_cell_length_a 25.3294(9)
_cell_length_b 25.3294(9)
_cell_length_c 25.1795(14)
_cell_measurement_reflns_used 9932
_cell_measurement_temperature 173.15
_cell_measurement_theta_max 72.58
_cell_measurement_theta_min 3.49
_cell_volume 16154.6(12)
_computing_molecular_graphics 'Olex2 1.5 (Dolomanov et al., 2009)'
_computing_publication_material 'Olex2 1.5 (Dolomanov et al., 2009)'
_computing_structure_refinement 'SHELXL 2018/3 (Sheldrick, 2015)'
_computing_structure_solution 'olex2.solve 1.5 (Bourhis et al., 2015)'
_diffrn_ambient_temperature 173.15
_diffrn_measured_fraction_theta_full 0.999
_diffrn_measured_fraction_theta_max 0.995
_diffrn_measurement_device_type 'Bruker APEX-II CCD'
_diffrn_measurement_method '\f and \w scans'
_diffrn_radiation_type CuK\a
_diffrn_radiation_wavelength 1.54178
_diffrn_reflns_av_R_equivalents 0.0678
_diffrn_reflns_av_unetI/netI 0.0324
_diffrn_reflns_Laue_measured_fraction_full 0.999
_diffrn_reflns_Laue_measured_fraction_max 0.995
_diffrn_reflns_limit_h_max 29
_diffrn_reflns_limit_h_min -26
_diffrn_reflns_limit_k_max 31
_diffrn_reflns_limit_k_min -27
_diffrn_reflns_limit_l_max 28
_diffrn_reflns_limit_l_min -31
_diffrn_reflns_number 80550
_diffrn_reflns_point_group_measured_fraction_full 0.999
_diffrn_reflns_point_group_measured_fraction_max 0.995
_diffrn_reflns_theta_full 67.679
_diffrn_reflns_theta_max 72.712
_diffrn_reflns_theta_min 4.280
_diffrn_standards_number 0
_exptl_absorpt_coefficient_mu 2.995
_exptl_absorpt_correction_T_max 0.7536
_exptl_absorpt_correction_T_min 0.5323
_exptl_absorpt_correction_type multi-scan
_exptl_absorpt_process_details
;
SADABS-2016/2 (Bruker,2016/2) was used for absorption correction.
wR2(int) was 0.1219 before and 0.0638 after correction.
The Ratio of minimum to maximum transmission is 0.7063.
The \l/2 correction factor is Not present.
;
_exptl_crystal_colour Black
_exptl_crystal_density_diffrn 1.334
_exptl_crystal_description Block
_exptl_crystal_F_000 6696
_exptl_crystal_size_max 0.378
_exptl_crystal_size_mid 0.236
_exptl_crystal_size_min 0.034
_refine_diff_density_max 0.383
_refine_diff_density_min -0.326
_refine_diff_density_rms 0.059
_refine_ls_extinction_method none
_refine_ls_goodness_of_fit_ref 1.084
_refine_ls_hydrogen_treatment constr
_refine_ls_matrix_type full
_refine_ls_number_parameters 569
_refine_ls_number_reflns 8011
_refine_ls_number_restraints 468
_refine_ls_restrained_S_all 1.066
_refine_ls_R_factor_all 0.0463
_refine_ls_R_factor_gt 0.0347
_refine_ls_shift/su_max 0.005
_refine_ls_shift/su_mean 0.000
_refine_ls_structure_factor_coef Fsqd
_refine_ls_weighting_details 'w=1/[\s^2^(Fo^2^)+(0.0392P)^2^+13.5580P] where P=(Fo^2^+2Fc^2^)/3'
_refine_ls_weighting_scheme calc
_refine_ls_wR_factor_gt 0.0850
_refine_ls_wR_factor_ref 0.0935
_reflns_Friedel_coverage 0.000
_reflns_number_gt 6673
_reflns_number_total 8011
_reflns_threshold_expression 'I > 2\s(I)'
_cod_data_source_file d4sc00090k2.cif
_cod_data_source_block cu_20230921ca707_0m_a
_cod_depositor_comments
;
The following automatic conversions were performed:

data item '_exptl_absorpt_correction_type' value 'Multi-scan' was
changed to 'multi-scan' in accordance with the
/home/data/users/saulius/crontab/automatic-downloads/rss-feeds/RSC/lib/dictionaries/cif_core.dic
dictionary named 'cif_core.dic' version 2.4.2 last updated on
2011-04-26.

Automatic conversion script
Id: cif_fix_values 8170 2020-07-09 18:12:32Z antanas 

 Adding full bibliography for 1571025--1571037.cif.
;
_cod_original_cell_volume 16154.6(15)
_cod_original_sg_symbol_H-M 'P 4/n c c'
_cod_database_code 1571027
_shelx_shelxl_version_number 2018/3
_shelx_space_group_comment
;
The symmetry employed for this shelxl refinement is uniquely defined
by the following loop, which should always be used as a source of
symmetry information in preference to the above space-group names.
They are only intended as comments.
;
_shelx_estimated_absorpt_t_max 0.905
_shelx_estimated_absorpt_t_min 0.397
_olex2_refinement_description
;
1. Fixed Uiso
 At 1.2 times of:
  All C(H) groups
 At 1.5 times of:
  All C(H,H,H) groups
2. Uiso/Uaniso restraints and constraints
C1S \\sim C2S \\sim C3S \\sim C4S \\sim C5S \\sim C6S \\sim C1T \\sim C2T \\sim
C3T \\sim C4T \\sim C5T \\sim C6T: within 3A with sigma of 0.01 and sigma for
terminal atoms of 0.02 within 3A
C13S \\sim C14S \\sim C15S: within 2A with sigma of 0.04 and sigma for terminal
atoms of 0.08 within 2A
C7S \\sim C8S: within 2A with sigma of 0.04 and sigma for terminal atoms of
0.08 within 2A
C9S \\sim C10S \\sim C11S: within 2A with sigma of 0.04 and sigma for terminal
atoms of 0.08 within 2A
Uanis(C13S) \\sim Ueq, Uanis(C14S) \\sim Ueq, Uanis(C15S) \\sim Ueq: with sigma
of 0.01 and sigma for terminal atoms of 0.02
Uanis(C9S) \\sim Ueq, Uanis(C10S) \\sim Ueq, Uanis(C11S) \\sim Ueq: with sigma
of 0.01 and sigma for terminal atoms of 0.02
Uanis(C7S) \\sim Ueq, Uanis(C8S) \\sim Ueq: with sigma of 0.01 and sigma for
terminal atoms of 0.02
3. Others
 Sof(C1T)=Sof(H1T)=Sof(C6T)=Sof(H6T)=Sof(C5T)=Sof(H5T)=Sof(C4T)=Sof(H4T)=
 Sof(C3T)=Sof(H3T)=Sof(C2T)=Sof(H2T)=1-FVAR(1)
 Sof(C3S)=Sof(H3S)=Sof(C2S)=Sof(H2S)=Sof(C1S)=Sof(H1S)=Sof(C6S)=Sof(H6S)=
 Sof(C5S)=Sof(H5S)=Sof(C4S)=Sof(H4S)=FVAR(1)
 Sof(C15S)=0.5*(1-FVAR(3))
 Sof(C14S)=0.5*FVAR(3)
 Fixed Sof: C9S(0.666667) C10S(0.666667) C11S(0.666667) C13S(0.25)
4.a Aromatic/amide H refined with riding coordinates:
 C2(H2), C3(H3), C4(H4), C6(H6), C7(H7), C8(H8), C9(H9), C10(H10), C11(H11),
 C12(H12), C13(H13), C14(H14), C15(H15), C16(H16), C17(H17), C19(H19), C21(H21),
  C23(H23), C27(H27), C29(H29), C31(H31), C7S(H7S), C8S(H8S), C3S(H3S),
 C2S(H2S), C1S(H1S), C6S(H6S), C5S(H5S), C4S(H4S), C1T(H1T), C6T(H6T), C5T(H5T),
  C4T(H4T), C3T(H3T), C2T(H2T)
4.b Fitted hexagon refined as free rotating group:
 C3S(C2S,C1S,C6S,C5S,C4S), C1T(C6T,C5T,C4T,C3T,C2T)
4.c Idealised Me refined as rotating group:
 C24(H24A,H24B,H24C), C25(H25A,H25B,H25C), C32(H32A,H32B,H32C), C33(H33A,H33B,
 H33C)
;
_olex2_submission_special_instructions 'No special instructions were received'

loop_
_space_group_symop_operation_xyz
'x, y, z'
'-x+1/2, -y+1/2, z'
'-y+1/2, x, z'
'y, -x+1/2, z'
'-x, y+1/2, -z+1/2'
'x+1/2, -y, -z+1/2'
'y+1/2, x+1/2, -z+1/2'
'-y, -x, -z+1/2'
'-x, -y, -z'
'x-1/2, y-1/2, -z'
'y-1/2, -x, -z'
'-y, x-1/2, -z'
'x, -y-1/2, z-1/2'
'-x-1/2, y, z-1/2'
'-y-1/2, -x-1/2, z-1/2'
'y, x, z-1/2'

loop_
_atom_site_label
_atom_site_type_symbol
_atom_site_fract_x
_atom_site_fract_y
_atom_site_fract_z
_atom_site_U_iso_or_equiv
_atom_site_adp_type
_atom_site_occupancy
_atom_site_site_symmetry_order
_atom_site_calc_flag
_atom_site_refinement_flags_posn
_atom_site_refinement_flags_adp
_atom_site_refinement_flags_occupancy
_atom_site_disorder_assembly
_atom_site_disorder_group
Mo1 Mo 0.51382(2) 1.04007(2) 0.67847(2) 0.02455(7) Uani 1 1 d . . . . .
N1 N 0.50418(7) 1.05929(7) 0.58909(7) 0.0232(4) Uani 1 1 d . . . . .
N2 N 0.45077(8) 0.98398(8) 0.66515(8) 0.0295(4) Uani 1 1 d . . . . .
N3 N 0.41054(8) 0.99445(8) 0.63041(8) 0.0293(4) Uani 1 1 d . . . . .
N4 N 0.45009(8) 1.09422(8) 0.68824(8) 0.0286(4) Uani 1 1 d . . . . .
N5 N 0.40766(8) 1.09204(9) 0.65487(8) 0.0316(4) Uani 1 1 d . . . . .
N6 N 0.57288(8) 1.10013(8) 0.67296(7) 0.0267(4) Uani 1 1 d . . . . .
N7 N 0.60940(8) 1.09923(8) 0.63313(8) 0.0277(4) Uani 1 1 d . . . . .
N8 N 0.57457(8) 0.98699(8) 0.64992(8) 0.0281(4) Uani 1 1 d . . . . .
N9 N 0.60859(8) 1.00088(8) 0.60987(8) 0.0263(4) Uani 1 1 d . . . . .
N10 N 0.52472(8) 1.02472(8) 0.750000 0.0264(6) Uani 1 2 d S T P . .
C1 C 0.45474(9) 1.05974(9) 0.56747(9) 0.0238(4) Uani 1 1 d . . . . .
C2 C 0.44921(9) 1.06183(9) 0.51233(9) 0.0266(5) Uani 1 1 d . . . . .
H2 H 0.414898 1.061909 0.497100 0.032 Uiso 1 1 calc R U . . .
C3 C 0.49286(9) 1.06380(9) 0.47969(9) 0.0264(5) Uani 1 1 d . . . . .
H3 H 0.489006 1.064990 0.442184 0.032 Uiso 1 1 calc R U . . .
C4 C 0.54228(9) 1.06399(9) 0.50274(9) 0.0249(5) Uani 1 1 d . . . . .
H4 H 0.572778 1.065311 0.480818 0.030 Uiso 1 1 calc R U . . .
C5 C 0.54805(8) 1.06227(9) 0.55767(9) 0.0231(4) Uani 1 1 d . . . . .
C6 C 0.44795(11) 0.93234(11) 0.67644(11) 0.0379(6) Uani 1 1 d . . . . .
H6 H 0.470543 0.914501 0.700627 0.045 Uiso 1 1 calc R U . . .
C7 C 0.40775(12) 0.90858(11) 0.64816(11) 0.0408(6) Uani 1 1 d . . . . .
H7 H 0.397786 0.872427 0.648529 0.049 Uiso 1 1 calc R U . . .
C8 C 0.38534(11) 0.94883(11) 0.61936(11) 0.0365(6) Uani 1 1 d . . . . .
H8 H 0.356599 0.945124 0.595406 0.044 Uiso 1 1 calc R U . . .
C9 C 0.44101(12) 1.13333(11) 0.72250(10) 0.0391(6) Uani 1 1 d . . . . .
H9 H 0.464185 1.143310 0.750415 0.047 Uiso 1 1 calc R U . . .
C10 C 0.39332(13) 1.15723(14) 0.71179(13) 0.0550(9) Uani 1 1 d . . . . .
H10 H 0.377680 1.186084 0.730050 0.066 Uiso 1 1 calc R U . . .
C11 C 0.37327(12) 1.13023(13) 0.66890(12) 0.0481(7) Uani 1 1 d . . . . .
H11 H 0.340539 1.137328 0.651928 0.058 Uiso 1 1 calc R U . . .
C12 C 0.58366(12) 1.14188(11) 0.70296(11) 0.0379(6) Uani 1 1 d . . . . .
H12 H 0.564352 1.151821 0.733717 0.045 Uiso 1 1 calc R U . . .
C13 C 0.62687(13) 1.16889(12) 0.68325(12) 0.0467(7) Uani 1 1 d . . . . .
H13 H 0.642625 1.199987 0.697173 0.056 Uiso 1 1 calc R U . . .
C14 C 0.64197(11) 1.14091(11) 0.63921(11) 0.0384(6) Uani 1 1 d . . . . .
H14 H 0.670742 1.149499 0.616608 0.046 Uiso 1 1 calc R U . . .
C15 C 0.58102(11) 0.93526(10) 0.65791(10) 0.0348(6) Uani 1 1 d . . . . .
H15 H 0.562871 0.915325 0.684133 0.042 Uiso 1 1 calc R U . . .
C16 C 0.61773(11) 0.91457(11) 0.62282(11) 0.0369(6) Uani 1 1 d . . . . .
H16 H 0.629185 0.878971 0.619997 0.044 Uiso 1 1 calc R U . . .
C17 C 0.63387(10) 0.95709(10) 0.59299(10) 0.0312(5) Uani 1 1 d . . . . .
H17 H 0.658897 0.955831 0.564916 0.037 Uiso 1 1 calc R U . . .
C18 C 0.34517(10) 1.05981(11) 0.58165(10) 0.0334(5) Uani 1 1 d . . . . .
C19 C 0.33410(10) 1.09591(11) 0.54114(11) 0.0374(6) Uani 1 1 d . . . . .
H19 H 0.362308 1.116156 0.526866 0.045 Uiso 1 1 calc R U . . .
C20 C 0.28337(11) 1.10351(12) 0.52075(12) 0.0437(7) Uani 1 1 d . . . . .
C21 C 0.24196(11) 1.07513(13) 0.54314(13) 0.0471(7) Uani 1 1 d . . . . .
H21 H 0.207270 1.079723 0.529577 0.057 Uiso 1 1 calc R U . . .
C22 C 0.25011(11) 1.04051(13) 0.58456(12) 0.0449(7) Uani 1 1 d . . . . .
C23 C 0.30141(11) 1.03404(12) 0.60348(11) 0.0402(6) Uani 1 1 d . . . . .
H23 H 0.306939 1.010952 0.632694 0.048 Uiso 1 1 calc R U . . .
C24 C 0.27399(15) 1.14090(15) 0.47474(17) 0.0660(10) Uani 1 1 d . . . . .
H24A H 0.256438 1.172888 0.487697 0.099 Uiso 1 1 calc R U . . .
H24B H 0.251576 1.123633 0.448193 0.099 Uiso 1 1 calc R U . . .
H24C H 0.307881 1.150375 0.458566 0.099 Uiso 1 1 calc R U . . .
C25 C 0.20523(13) 1.00975(17) 0.60896(16) 0.0641(10) Uani 1 1 d . . . . .
H25A H 0.205156 0.973736 0.594738 0.096 Uiso 1 1 calc R U . . .
H25B H 0.171674 1.027020 0.600394 0.096 Uiso 1 1 calc R U . . .
H25C H 0.209718 1.008516 0.647600 0.096 Uiso 1 1 calc R U . . .
C26 C 0.65753(9) 1.07073(10) 0.54869(9) 0.0306(5) Uani 1 1 d . . . . .
C27 C 0.65706(10) 1.10986(10) 0.50919(10) 0.0336(5) Uani 1 1 d . . . . .
H27 H 0.624913 1.127773 0.501894 0.040 Uiso 1 1 calc R U . . .
C28 C 0.70206(11) 1.12342(12) 0.48024(11) 0.0420(6) Uani 1 1 d . . . . .
C29 C 0.74886(12) 1.09717(13) 0.49094(12) 0.0484(7) Uani 1 1 d . . . . .
H29 H 0.779367 1.105137 0.470511 0.058 Uiso 1 1 calc R U . . .
C30 C 0.75214(11) 1.05977(13) 0.53055(13) 0.0458(7) Uani 1 1 d . . . . .
C31 C 0.70648(10) 1.04770(12) 0.55895(11) 0.0386(6) Uani 1 1 d . . . . .
H31 H 0.708832 1.022455 0.586761 0.046 Uiso 1 1 calc R U . . .
C32 C 0.69958(14) 1.16574(15) 0.43780(14) 0.0598(9) Uani 1 1 d . . . . .
H32A H 0.706377 1.149854 0.402976 0.090 Uiso 1 1 calc R U . . .
H32B H 0.726289 1.192772 0.445098 0.090 Uiso 1 1 calc R U . . .
H32C H 0.664455 1.181973 0.437864 0.090 Uiso 1 1 calc R U . . .
C33 C 0.80339(12) 1.03225(16) 0.54377(17) 0.0642(10) Uani 1 1 d . . . . .
H33A H 0.826490 1.056554 0.563195 0.096 Uiso 1 1 calc R U . . .
H33B H 0.820814 1.021140 0.510871 0.096 Uiso 1 1 calc R U . . .
H33C H 0.796108 1.001219 0.565828 0.096 Uiso 1 1 calc R U . . .
C7S C 0.750000 1.250000 0.6975(5) 0.143(4) Uani 1 2 d S TU P . .
H7S H 0.750001 1.250000 0.659795 0.172 Uiso 1 2 calc R U P . .
C8S C 0.7171(3) 1.2840(3) 0.7218(3) 0.155(3) Uani 1 1 d . U . . .
H8S H 0.695598 1.307625 0.702088 0.186 Uiso 1 1 calc R U . . .
C9S C 0.2760(7) 1.2279(7) 0.5977(4) 0.129(4) Uani 0.6667 1 d . U P A -1
C10S C 0.2464(4) 1.1948(4) 0.6406(4) 0.104(3) Uani 0.6667 1 d . U P A -1
C11S C 0.2217(6) 1.2356(9) 0.6888(4) 0.135(4) Uani 0.6667 1 d . U P A -1
B1 B 0.40371(11) 1.05205(11) 0.60678(11) 0.0284(5) Uani 1 1 d . . . . .
B2 B 0.60622(11) 1.05872(11) 0.58556(10) 0.0264(5) Uani 1 1 d . . . . .
C3S C 0.4672(7) 0.8134(4) 0.7539(4) 0.0782(17) Uani 0.48(2) 1 d G U P B 1
H3S H 0.446432 0.836354 0.775187 0.094 Uiso 0.48(2) 1 calc R U P B 1
C2S C 0.4438(3) 0.7707(6) 0.7285(4) 0.0796(17) Uani 0.48(2) 1 d G U P B 1
H2S H 0.407039 0.764447 0.732364 0.095 Uiso 0.48(2) 1 calc R U P B 1
C1S C 0.4742(5) 0.7371(4) 0.6973(3) 0.0779(16) Uani 0.48(2) 1 d G U P B 1
H1S H 0.458240 0.707908 0.679934 0.094 Uiso 0.48(2) 1 calc R U P B 1
C6S C 0.5280(4) 0.7462(3) 0.6916(4) 0.0801(17) Uani 0.48(2) 1 d G U P B 1
H6S H 0.548833 0.723276 0.670326 0.096 Uiso 0.48(2) 1 calc R U P B 1
C5S C 0.5514(3) 0.7889(5) 0.7170(5) 0.0801(17) Uani 0.48(2) 1 d G U P B 1
H5S H 0.588226 0.795182 0.713149 0.096 Uiso 0.48(2) 1 calc R U P B 1
C4S C 0.5210(7) 0.8225(3) 0.7482(3) 0.0769(16) Uani 0.48(2) 1 d G U P B 1
H4S H 0.537027 0.851721 0.765579 0.092 Uiso 0.48(2) 1 calc R U P B 1
C1T C 0.4429(2) 0.7568(4) 0.7183(4) 0.0778(16) Uani 0.52(2) 1 d G U P B 2
H1T H 0.408606 0.742382 0.713852 0.093 Uiso 0.52(2) 1 calc R U P B 2
C6T C 0.4864(5) 0.7313(2) 0.6965(3) 0.0786(16) Uani 0.52(2) 1 d G U P B 2
H6T H 0.481836 0.699365 0.677284 0.094 Uiso 0.52(2) 1 calc R U P B 2
C5T C 0.5367(3) 0.7525(4) 0.7030(4) 0.0815(16) Uani 0.52(2) 1 d G U P B 2
H5T H 0.566389 0.734987 0.688137 0.098 Uiso 0.52(2) 1 calc R U P B 2
C4T C 0.5434(4) 0.7992(4) 0.7312(5) 0.0803(16) Uani 0.52(2) 1 d G U P B 2
H4T H 0.577713 0.813626 0.735557 0.096 Uiso 0.52(2) 1 calc R U P B 2
C3T C 0.4999(6) 0.8247(2) 0.7529(3) 0.0783(16) Uani 0.52(2) 1 d G U P B 2
H3T H 0.504483 0.856644 0.772126 0.094 Uiso 0.52(2) 1 calc R U P B 2
C2T C 0.4497(5) 0.8036(4) 0.7464(4) 0.0788(16) Uani 0.52(2) 1 d G U P B 2
H2T H 0.419930 0.821023 0.761274 0.095 Uiso 0.52(2) 1 calc R U P B 2
C13S C 0.236(3) 1.1995(11) 0.3398(12) 0.074(8) Uani 0.25 1 d . U P C -1
C14S C 0.2850(19) 1.2872(19) 0.3385(10) 0.072(8) Uani 0.28(3) 1 d . U P D -1
C15S C 0.3056(14) 1.268(2) 0.3356(7) 0.052(9) Uani 0.22(3) 1 d . U P D 2

loop_
_atom_site_aniso_label
_atom_site_aniso_U_11
_atom_site_aniso_U_22
_atom_site_aniso_U_33
_atom_site_aniso_U_23
_atom_site_aniso_U_13
_atom_site_aniso_U_12
Mo1 0.02571(11) 0.02442(11) 0.02351(10) -0.00104(7) 0.00038(7) 0.00004(7)
N1 0.0232(9) 0.0211(9) 0.0254(9) 0.0001(7) -0.0012(7) 0.0012(7)
N2 0.0291(11) 0.0311(11) 0.0284(10) 0.0005(8) 0.0007(8) -0.0019(8)
N3 0.0263(10) 0.0359(12) 0.0257(10) 0.0000(8) 0.0031(8) -0.0045(8)
N4 0.0277(10) 0.0322(11) 0.0257(10) -0.0018(8) 0.0009(8) 0.0020(8)
N5 0.0266(11) 0.0393(12) 0.0288(10) -0.0038(9) 0.0008(8) 0.0045(8)
N6 0.0273(10) 0.0274(10) 0.0254(9) -0.0014(7) -0.0008(7) -0.0007(8)
N7 0.0262(10) 0.0307(11) 0.0262(10) 0.0011(8) -0.0012(8) -0.0031(8)
N8 0.0313(11) 0.0293(11) 0.0239(10) 0.0017(8) -0.0006(8) 0.0024(8)
N9 0.0237(10) 0.0304(11) 0.0247(9) 0.0008(8) -0.0003(7) 0.0019(8)
N10 0.0283(9) 0.0283(9) 0.0225(13) -0.0016(8) 0.0016(8) 0.0008(11)
C1 0.0240(11) 0.0209(11) 0.0266(11) -0.0005(8) -0.0004(8) 0.0010(8)
C2 0.0261(12) 0.0259(12) 0.0277(11) 0.0017(9) -0.0044(9) 0.0005(9)
C3 0.0333(13) 0.0232(11) 0.0226(11) 0.0018(8) -0.0026(9) -0.0005(9)
C4 0.0275(12) 0.0220(11) 0.0251(11) 0.0017(8) 0.0018(9) -0.0009(8)
C5 0.0218(11) 0.0195(11) 0.0281(11) 0.0020(8) 0.0005(8) -0.0007(8)
C6 0.0414(15) 0.0321(14) 0.0401(14) 0.0054(11) 0.0053(11) -0.0033(11)
C7 0.0437(16) 0.0351(15) 0.0436(15) -0.0029(11) 0.0086(12) -0.0100(11)
C8 0.0331(14) 0.0428(15) 0.0336(13) -0.0064(11) 0.0074(10) -0.0098(11)
C9 0.0442(16) 0.0430(16) 0.0301(13) -0.0077(11) -0.0005(11) 0.0065(12)
C10 0.053(2) 0.063(2) 0.0489(18) -0.0256(15) -0.0049(14) 0.0252(16)
C11 0.0389(16) 0.058(2) 0.0469(16) -0.0154(14) -0.0049(12) 0.0194(13)
C12 0.0464(16) 0.0333(14) 0.0340(13) -0.0073(10) -0.0017(11) -0.0041(11)
C13 0.0536(18) 0.0380(16) 0.0485(17) -0.0112(12) -0.0004(13) -0.0166(13)
C14 0.0374(15) 0.0380(15) 0.0399(14) -0.0010(11) -0.0011(11) -0.0125(11)
C15 0.0412(15) 0.0301(13) 0.0331(12) 0.0049(10) -0.0022(10) 0.0034(11)
C16 0.0407(15) 0.0298(13) 0.0404(14) -0.0005(10) -0.0043(11) 0.0090(10)
C17 0.0275(13) 0.0366(14) 0.0296(12) -0.0047(10) -0.0046(9) 0.0056(10)
C18 0.0247(13) 0.0422(15) 0.0333(13) -0.0065(11) 0.0008(9) 0.0028(10)
C19 0.0275(13) 0.0381(15) 0.0467(15) -0.0041(12) 0.0007(11) 0.0040(10)
C20 0.0349(15) 0.0428(16) 0.0534(17) -0.0035(13) -0.0068(12) 0.0118(12)
C21 0.0245(14) 0.0539(18) 0.0629(19) -0.0113(15) -0.0070(12) 0.0076(12)
C22 0.0259(13) 0.0593(19) 0.0494(16) -0.0064(13) 0.0062(12) 0.0005(12)
C23 0.0282(14) 0.0570(18) 0.0356(14) -0.0009(12) 0.0054(11) 0.0021(12)
C24 0.048(2) 0.064(2) 0.086(3) 0.016(2) -0.0151(18) 0.0154(16)
C25 0.0278(16) 0.092(3) 0.073(2) 0.004(2) 0.0115(15) -0.0056(16)
C26 0.0241(12) 0.0384(14) 0.0292(12) -0.0017(10) 0.0007(9) -0.0046(10)
C27 0.0303(13) 0.0363(14) 0.0342(13) 0.0002(10) -0.0015(10) -0.0060(10)
C28 0.0382(15) 0.0500(17) 0.0379(14) 0.0003(12) 0.0038(11) -0.0157(12)
C29 0.0319(15) 0.065(2) 0.0482(17) -0.0010(14) 0.0109(12) -0.0133(14)
C30 0.0233(13) 0.0576(18) 0.0565(18) -0.0055(14) 0.0008(12) -0.0024(12)
C31 0.0277(14) 0.0469(16) 0.0411(15) 0.0017(12) -0.0007(11) -0.0023(11)
C32 0.054(2) 0.071(2) 0.0539(19) 0.0184(17) 0.0061(15) -0.0229(17)
C33 0.0264(16) 0.077(3) 0.089(3) 0.006(2) 0.0028(16) 0.0009(15)
C7S 0.120(7) 0.156(8) 0.154(7) 0.000 0.000 -0.060(6)
C8S 0.128(5) 0.151(6) 0.187(7) -0.005(5) -0.044(5) -0.075(4)
C9S 0.149(12) 0.140(12) 0.098(5) -0.019(7) -0.007(7) -0.003(6)
C10S 0.083(5) 0.116(6) 0.112(6) 0.005(5) -0.003(4) 0.003(5)
C11S 0.149(13) 0.115(9) 0.141(7) 0.025(8) 0.005(7) -0.011(8)
B1 0.0260(14) 0.0334(15) 0.0256(12) -0.0020(10) 0.0004(10) -0.0015(11)
B2 0.0260(13) 0.0282(14) 0.0251(12) 0.0010(10) -0.0017(10) -0.0012(10)
C3S 0.140(4) 0.047(3) 0.047(3) -0.003(2) 0.000(3) 0.003(3)
C2S 0.142(4) 0.049(3) 0.047(3) -0.005(3) 0.002(3) 0.000(3)
C1S 0.141(4) 0.046(3) 0.046(3) -0.005(2) 0.002(3) 0.000(3)
C6S 0.141(4) 0.051(3) 0.048(3) -0.011(2) -0.007(3) 0.004(3)
C5S 0.143(4) 0.051(3) 0.047(3) -0.008(3) -0.004(3) 0.005(3)
C4S 0.141(4) 0.045(3) 0.045(3) -0.007(2) -0.004(3) 0.001(3)
C1T 0.145(4) 0.042(3) 0.047(3) -0.007(2) 0.002(3) 0.000(3)
C6T 0.142(4) 0.047(3) 0.047(3) -0.002(2) -0.002(3) 0.000(3)
C5T 0.144(4) 0.051(3) 0.050(3) -0.009(3) -0.003(3) 0.007(3)
C4T 0.144(4) 0.047(3) 0.049(3) -0.010(3) -0.003(3) 0.004(3)
C3T 0.143(4) 0.046(3) 0.045(3) -0.004(2) -0.007(3) 0.004(3)
C2T 0.144(4) 0.045(3) 0.048(3) -0.009(2) -0.003(3) 0.002(3)
C13S 0.085(19) 0.069(11) 0.069(10) 0.033(9) 0.002(13) 0.025(12)
C14S 0.059(15) 0.084(16) 0.074(11) -0.023(11) -0.022(11) 0.003(12)
C15S 0.053(13) 0.069(17) 0.034(8) -0.001(8) -0.007(7) -0.004(11)

loop_
_atom_type_symbol
_atom_type_description
_atom_type_scat_dispersion_real
_atom_type_scat_dispersion_imag
_atom_type_scat_source
C C 0.0181 0.0091 'International Tables Vol C Tables 4.2.6.8 and 6.1.1.4'
H H 0.0000 0.0000 'International Tables Vol C Tables 4.2.6.8 and 6.1.1.4'
B B 0.0090 0.0039 'International Tables Vol C Tables 4.2.6.8 and 6.1.1.4'
Mo Mo -0.0483 2.7339 'International Tables Vol C Tables 4.2.6.8 and 6.1.1.4'
N N 0.0311 0.0180 'International Tables Vol C Tables 4.2.6.8 and 6.1.1.4'

loop_
_exptl_crystal_face_index_h
_exptl_crystal_face_index_k
_exptl_crystal_face_index_l
_exptl_crystal_face_perp_dist
0.00 1.00 0.00 0.0750
0.00 -1.00 0.00 0.1180
0.00 0.00 -1.00 0.1890
0.00 0.00 1.00 0.1780
1.00 0.00 0.00 0.0170
-1.00 0.00 0.00 0.0150

loop_
_geom_angle_atom_site_label_1
_geom_angle_atom_site_label_2
_geom_angle_atom_site_label_3
_geom_angle
_geom_angle_site_symmetry_1
_geom_angle_site_symmetry_3
_geom_angle_publ_flag
N2 Mo1 N1 84.81(7) . . ?
N2 Mo1 N8 93.75(8) . . ?
N4 Mo1 N1 84.09(7) . . ?
N4 Mo1 N2 83.20(8) . . ?
N4 Mo1 N6 94.56(8) . . ?
N4 Mo1 N8 167.22(7) . . ?
N6 Mo1 N1 82.02(7) . . ?
N6 Mo1 N2 166.80(8) . . ?
N6 Mo1 N8 85.59(8) . . ?
N8 Mo1 N1 83.28(7) . . ?
N10 Mo1 N1 177.54(8) . . ?
N10 Mo1 N2 97.01(10) . . ?
N10 Mo1 N4 97.75(5) . . ?
N10 Mo1 N6 96.18(10) . . ?
N10 Mo1 N8 94.93(5) . . ?
C1 N1 Mo1 119.08(14) . . ?
C1 N1 C5 120.97(19) . . ?
C5 N1 Mo1 119.25(14) . . ?
N3 N2 Mo1 121.42(15) . . ?
C6 N2 Mo1 130.33(18) . . ?
C6 N2 N3 106.5(2) . . ?
N2 N3 B1 119.96(19) . . ?
C8 N3 N2 108.5(2) . . ?
C8 N3 B1 131.2(2) . . ?
N5 N4 Mo1 119.93(15) . . ?
C9 N4 Mo1 133.08(18) . . ?
C9 N4 N5 107.0(2) . . ?
N4 N5 B1 123.14(19) . . ?
C11 N5 N4 108.6(2) . . ?
C11 N5 B1 128.2(2) . . ?
N7 N6 Mo1 120.67(14) . . ?
C12 N6 Mo1 132.35(18) . . ?
C12 N6 N7 107.0(2) . . ?
N6 N7 B2 122.26(19) . . ?
C14 N7 N6 108.5(2) . . ?
C14 N7 B2 128.8(2) . . ?
N9 N8 Mo1 122.05(15) . . ?
C15 N8 Mo1 130.23(17) . . ?
C15 N8 N9 106.6(2) . . ?
N8 N9 B2 119.73(18) . . ?
C17 N9 N8 108.6(2) . . ?
C17 N9 B2 130.9(2) . . ?
Mo1 N10 Mo1 175.09(18) . 7_456 ?
N1 C1 C2 119.3(2) . . ?
N1 C1 B1 118.76(19) . . ?
C2 C1 B1 121.7(2) . . ?
C1 C2 H2 119.5 . . ?
C3 C2 C1 120.9(2) . . ?
C3 C2 H2 119.5 . . ?
C2 C3 H3 120.8 . . ?
C2 C3 C4 118.5(2) . . ?
C4 C3 H3 120.8 . . ?
C3 C4 H4 119.6 . . ?
C3 C4 C5 120.9(2) . . ?
C5 C4 H4 119.6 . . ?
N1 C5 C4 119.5(2) . . ?
N1 C5 B2 118.77(19) . . ?
C4 C5 B2 121.6(2) . . ?
N2 C6 H6 124.6 . . ?
N2 C6 C7 110.8(3) . . ?
C7 C6 H6 124.6 . . ?
C6 C7 H7 127.7 . . ?
C8 C7 C6 104.7(2) . . ?
C8 C7 H7 127.7 . . ?
N3 C8 C7 109.3(2) . . ?
N3 C8 H8 125.3 . . ?
C7 C8 H8 125.3 . . ?
N4 C9 H9 124.7 . . ?
N4 C9 C10 110.5(3) . . ?
C10 C9 H9 124.7 . . ?
C9 C10 H10 127.5 . . ?
C11 C10 C9 105.0(3) . . ?
C11 C10 H10 127.5 . . ?
N5 C11 C10 108.9(3) . . ?
N5 C11 H11 125.5 . . ?
C10 C11 H11 125.5 . . ?
N6 C12 H12 124.7 . . ?
N6 C12 C13 110.6(2) . . ?
C13 C12 H12 124.7 . . ?
C12 C13 H13 127.6 . . ?
C14 C13 C12 104.8(2) . . ?
C14 C13 H13 127.6 . . ?
N7 C14 C13 109.0(2) . . ?
N7 C14 H14 125.5 . . ?
C13 C14 H14 125.5 . . ?
N8 C15 H15 124.5 . . ?
N8 C15 C16 110.9(2) . . ?
C16 C15 H15 124.5 . . ?
C15 C16 H16 127.7 . . ?
C17 C16 C15 104.6(2) . . ?
C17 C16 H16 127.7 . . ?
N9 C17 C16 109.3(2) . . ?
N9 C17 H17 125.3 . . ?
C16 C17 H17 125.3 . . ?
C19 C18 C23 115.7(2) . . ?
C19 C18 B1 123.1(2) . . ?
C23 C18 B1 120.9(2) . . ?
C18 C19 H19 118.6 . . ?
C20 C19 C18 122.9(3) . . ?
C20 C19 H19 118.6 . . ?
C19 C20 C24 120.8(3) . . ?
C21 C20 C19 118.3(3) . . ?
C21 C20 C24 121.0(3) . . ?
C20 C21 H21 119.2 . . ?
C22 C21 C20 121.5(3) . . ?
C22 C21 H21 119.2 . . ?
C21 C22 C23 118.2(3) . . ?
C21 C22 C25 121.6(3) . . ?
C23 C22 C25 120.2(3) . . ?
C18 C23 H23 118.3 . . ?
C22 C23 C18 123.3(3) . . ?
C22 C23 H23 118.3 . . ?
C20 C24 H24A 109.5 . . ?
C20 C24 H24B 109.5 . . ?
C20 C24 H24C 109.5 . . ?
H24A C24 H24B 109.5 . . ?
H24A C24 H24C 109.5 . . ?
H24B C24 H24C 109.5 . . ?
C22 C25 H25A 109.5 . . ?
C22 C25 H25B 109.5 . . ?
C22 C25 H25C 109.5 . . ?
H25A C25 H25B 109.5 . . ?
H25A C25 H25C 109.5 . . ?
H25B C25 H25C 109.5 . . ?
C27 C26 B2 122.0(2) . . ?
C31 C26 C27 115.7(2) . . ?
C31 C26 B2 121.8(2) . . ?
C26 C27 H27 118.8 . . ?
C28 C27 C26 122.5(3) . . ?
C28 C27 H27 118.8 . . ?
C27 C28 C32 120.6(3) . . ?
C29 C28 C27 118.6(3) . . ?
C29 C28 C32 120.8(3) . . ?
C28 C29 H29 119.3 . . ?
C30 C29 C28 121.5(3) . . ?
C30 C29 H29 119.3 . . ?
C29 C30 C31 118.2(3) . . ?
C29 C30 C33 121.9(3) . . ?
C31 C30 C33 119.9(3) . . ?
C26 C31 H31 118.3 . . ?
C30 C31 C26 123.4(3) . . ?
C30 C31 H31 118.3 . . ?
C28 C32 H32A 109.5 . . ?
C28 C32 H32B 109.5 . . ?
C28 C32 H32C 109.5 . . ?
H32A C32 H32B 109.5 . . ?
H32A C32 H32C 109.5 . . ?
H32B C32 H32C 109.5 . . ?
C30 C33 H33A 109.5 . . ?
C30 C33 H33B 109.5 . . ?
C30 C33 H33C 109.5 . . ?
H33A C33 H33B 109.5 . . ?
H33A C33 H33C 109.5 . . ?
H33B C33 H33C 109.5 . . ?
C8S C7S H7S 117.0 2_675 . ?
C8S C7S H7S 117.0 . . ?
C8S C7S C8S 126.0(14) 2_675 . ?
C7S C8S C8S 117.0(7) . 8_776 ?
C7S C8S H8S 121.5 . . ?
C8S C8S H8S 121.5 8_776 . ?
C9S C10S C11S 110.0(9) . . ?
N3 B1 C1 104.47(19) . . ?
N3 B1 C18 110.9(2) . . ?
N5 B1 N3 107.17(19) . . ?
N5 B1 C1 109.7(2) . . ?
N5 B1 C18 106.2(2) . . ?
C18 B1 C1 118.0(2) . . ?
N7 B2 N9 107.74(18) . . ?
N7 B2 C5 109.65(19) . . ?
N7 B2 C26 105.70(19) . . ?
N9 B2 C5 104.49(18) . . ?
N9 B2 C26 111.2(2) . . ?
C26 B2 C5 117.71(19) . . ?
C2S C3S H3S 120.0 . . ?
C2S C3S C4S 120.0 . . ?
C4S C3S H3S 120.0 . . ?
C3S C2S H2S 120.0 . . ?
C3S C2S C1S 120.0 . . ?
C1S C2S H2S 120.0 . . ?
C2S C1S H1S 120.0 . . ?
C6S C1S C2S 120.0 . . ?
C6S C1S H1S 120.0 . . ?
C1S C6S H6S 120.0 . . ?
C1S C6S C5S 120.0 . . ?
C5S C6S H6S 120.0 . . ?
C6S C5S H5S 120.0 . . ?
C4S C5S C6S 120.0 . . ?
C4S C5S H5S 120.0 . . ?
C3S C4S H4S 120.0 . . ?
C5S C4S C3S 120.0 . . ?
C5S C4S H4S 120.0 . . ?
C6T C1T H1T 120.0 . . ?
C6T C1T C2T 120.0 . . ?
C2T C1T H1T 120.0 . . ?
C1T C6T H6T 120.0 . . ?
C5T C6T C1T 120.0 . . ?
C5T C6T H6T 120.0 . . ?
C6T C5T H5T 120.0 . . ?
C6T C5T C4T 120.0 . . ?
C4T C5T H5T 120.0 . . ?
C5T C4T H4T 120.0 . . ?
C3T C4T C5T 120.0 . . ?
C3T C4T H4T 120.0 . . ?
C4T C3T H3T 120.0 . . ?
C4T C3T C2T 120.0 . . ?
C2T C3T H3T 120.0 . . ?
C1T C2T H2T 120.0 . . ?
C3T C2T C1T 120.0 . . ?
C3T C2T H2T 120.0 . . ?

loop_
_geom_bond_atom_site_label_1
_geom_bond_atom_site_label_2
_geom_bond_distance
_geom_bond_site_symmetry_2
_geom_bond_publ_flag
Mo1 N1 2.3154(19) . ?
Mo1 N2 2.164(2) . ?
Mo1 N4 2.133(2) . ?
Mo1 N6 2.138(2) . ?
Mo1 N8 2.166(2) . ?
Mo1 N10 1.8632(2) . ?
N1 C1 1.366(3) . ?
N1 C5 1.366(3) . ?
N2 N3 1.369(3) . ?
N2 C6 1.341(3) . ?
N3 C8 1.349(3) . ?
N3 B1 1.585(3) . ?
N4 N5 1.365(3) . ?
N4 C9 1.334(3) . ?
N5 C11 1.349(3) . ?
N5 B1 1.582(3) . ?
N6 N7 1.364(3) . ?
N6 C12 1.328(3) . ?
N7 C14 1.349(3) . ?
N7 B2 1.579(3) . ?
N8 N9 1.372(3) . ?
N8 C15 1.336(3) . ?
N9 C17 1.350(3) . ?
N9 B2 1.589(3) . ?
C1 C2 1.396(3) . ?
C1 B1 1.640(3) . ?
C2 H2 0.9500 . ?
C2 C3 1.378(3) . ?
C3 H3 0.9500 . ?
C3 C4 1.380(3) . ?
C4 H4 0.9500 . ?
C4 C5 1.391(3) . ?
C5 B2 1.635(3) . ?
C6 H6 0.9500 . ?
C6 C7 1.381(4) . ?
C7 H7 0.9500 . ?
C7 C8 1.374(4) . ?
C8 H8 0.9500 . ?
C9 H9 0.9500 . ?
C9 C10 1.378(4) . ?
C10 H10 0.9500 . ?
C10 C11 1.375(4) . ?
C11 H11 0.9500 . ?
C12 H12 0.9500 . ?
C12 C13 1.383(4) . ?
C13 H13 0.9500 . ?
C13 C14 1.370(4) . ?
C14 H14 0.9500 . ?
C15 H15 0.9500 . ?
C15 C16 1.386(4) . ?
C16 H16 0.9500 . ?
C16 C17 1.375(4) . ?
C17 H17 0.9500 . ?
C18 C19 1.398(4) . ?
C18 C23 1.399(4) . ?
C18 B1 1.624(4) . ?
C19 H19 0.9500 . ?
C19 C20 1.397(4) . ?
C20 C21 1.391(4) . ?
C20 C24 1.515(5) . ?
C21 H21 0.9500 . ?
C21 C22 1.378(4) . ?
C22 C23 1.394(4) . ?
C22 C25 1.509(4) . ?
C23 H23 0.9500 . ?
C24 H24A 0.9800 . ?
C24 H24B 0.9800 . ?
C24 H24C 0.9800 . ?
C25 H25A 0.9800 . ?
C25 H25B 0.9800 . ?
C25 H25C 0.9800 . ?
C26 C27 1.404(4) . ?
C26 C31 1.394(4) . ?
C26 B2 1.626(3) . ?
C27 H27 0.9500 . ?
C27 C28 1.396(4) . ?
C28 C29 1.386(5) . ?
C28 C32 1.515(4) . ?
C29 H29 0.9500 . ?
C29 C30 1.378(4) . ?
C30 C31 1.394(4) . ?
C30 C33 1.511(4) . ?
C31 H31 0.9500 . ?
C32 H32A 0.9800 . ?
C32 H32B 0.9800 . ?
C32 H32C 0.9800 . ?
C33 H33A 0.9800 . ?
C33 H33B 0.9800 . ?
C33 H33C 0.9800 . ?
C7S H7S 0.9500 . ?
C7S C8S 1.344(9) . ?
C7S C8S 1.344(9) 2_675 ?
C8S C8S 1.422(16) 8_776 ?
C8S H8S 0.9500 . ?
C9S C10S 1.56(2) . ?
C10S C11S 1.71(2) . ?
C3S H3S 0.9500 . ?
C3S C2S 1.3900 . ?
C3S C4S 1.3900 . ?
C2S H2S 0.9500 . ?
C2S C1S 1.3900 . ?
C1S H1S 0.9500 . ?
C1S C6S 1.3900 . ?
C6S H6S 0.9500 . ?
C6S C5S 1.3900 . ?
C5S H5S 0.9500 . ?
C5S C4S 1.3900 . ?
C4S H4S 0.9500 . ?
C1T H1T 0.9500 . ?
C1T C6T 1.3900 . ?
C1T C2T 1.3900 . ?
C6T H6T 0.9500 . ?
C6T C5T 1.3900 . ?
C5T H5T 0.9500 . ?
C5T C4T 1.3900 . ?
C4T H4T 0.9500 . ?
C4T C3T 1.3900 . ?
C3T H3T 0.9500 . ?
C3T C2T 1.3900 . ?
C2T H2T 0.9500 . ?

loop_
_geom_torsion_atom_site_label_1
_geom_torsion_atom_site_label_2
_geom_torsion_atom_site_label_3
_geom_torsion_atom_site_label_4
_geom_torsion
_geom_torsion_site_symmetry_1
_geom_torsion_site_symmetry_2
_geom_torsion_site_symmetry_3
_geom_torsion_site_symmetry_4
_geom_torsion_publ_flag
Mo1 N1 C1 C2 -168.59(16) . . . . ?
Mo1 N1 C1 B1 5.6(3) . . . . ?
Mo1 N1 C5 C4 168.13(16) . . . . ?
Mo1 N1 C5 B2 -6.8(3) . . . . ?
Mo1 N2 N3 C8 164.02(16) . . . . ?
Mo1 N2 N3 B1 -10.9(3) . . . . ?
Mo1 N2 C6 C7 -162.77(19) . . . . ?
Mo1 N4 N5 C11 -179.6(2) . . . . ?
Mo1 N4 N5 B1 -2.4(3) . . . . ?
Mo1 N4 C9 C10 179.6(2) . . . . ?
Mo1 N6 N7 C14 -179.41(17) . . . . ?
Mo1 N6 N7 B2 7.6(3) . . . . ?
Mo1 N6 C12 C13 179.1(2) . . . . ?
Mo1 N8 N9 C17 -166.97(15) . . . . ?
Mo1 N8 N9 B2 3.8(3) . . . . ?
Mo1 N8 C15 C16 166.15(18) . . . . ?
N1 C1 C2 C3 -0.4(3) . . . . ?
N1 C1 B1 N3 -63.6(3) . . . . ?
N1 C1 B1 N5 51.0(3) . . . . ?
N1 C1 B1 C18 172.7(2) . . . . ?
N1 C5 B2 N7 -50.6(3) . . . . ?
N1 C5 B2 N9 64.6(2) . . . . ?
N1 C5 B2 C26 -171.4(2) . . . . ?
N2 N3 C8 C7 2.0(3) . . . . ?
N2 N3 B1 N5 -47.5(3) . . . . ?
N2 N3 B1 C1 68.8(2) . . . . ?
N2 N3 B1 C18 -163.0(2) . . . . ?
N2 C6 C7 C8 -1.0(3) . . . . ?
N3 N2 C6 C7 2.2(3) . . . . ?
N4 N5 C11 C10 -0.3(4) . . . . ?
N4 N5 B1 N3 56.5(3) . . . . ?
N4 N5 B1 C1 -56.3(3) . . . . ?
N4 N5 B1 C18 175.2(2) . . . . ?
N4 C9 C10 C11 0.4(4) . . . . ?
N5 N4 C9 C10 -0.6(3) . . . . ?
N6 N7 C14 C13 0.4(3) . . . . ?
N6 N7 B2 N9 -59.8(3) . . . . ?
N6 N7 B2 C5 53.3(3) . . . . ?
N6 N7 B2 C26 -178.8(2) . . . . ?
N6 C12 C13 C14 -0.1(4) . . . . ?
N7 N6 C12 C13 0.3(3) . . . . ?
N8 N9 C17 C16 -1.7(3) . . . . ?
N8 N9 B2 N7 51.9(3) . . . . ?
N8 N9 B2 C5 -64.6(2) . . . . ?
N8 N9 B2 C26 167.36(19) . . . . ?
N8 C15 C16 C17 0.6(3) . . . . ?
N9 N8 C15 C16 -1.6(3) . . . . ?
C1 N1 C5 C4 -2.2(3) . . . . ?
C1 N1 C5 B2 -177.1(2) . . . . ?
C1 C2 C3 C4 -0.4(3) . . . . ?
C2 C1 B1 N3 110.5(2) . . . . ?
C2 C1 B1 N5 -135.0(2) . . . . ?
C2 C1 B1 C18 -13.3(3) . . . . ?
C2 C3 C4 C5 0.0(3) . . . . ?
C3 C4 C5 N1 1.3(3) . . . . ?
C3 C4 C5 B2 176.1(2) . . . . ?
C4 C5 B2 N7 134.6(2) . . . . ?
C4 C5 B2 N9 -110.2(2) . . . . ?
C4 C5 B2 C26 13.7(3) . . . . ?
C5 N1 C1 C2 1.7(3) . . . . ?
C5 N1 C1 B1 175.9(2) . . . . ?
C6 N2 N3 C8 -2.6(3) . . . . ?
C6 N2 N3 B1 -177.5(2) . . . . ?
C6 C7 C8 N3 -0.7(3) . . . . ?
C8 N3 B1 N5 138.9(2) . . . . ?
C8 N3 B1 C1 -104.7(3) . . . . ?
C8 N3 B1 C18 23.5(3) . . . . ?
C9 N4 N5 C11 0.5(3) . . . . ?
C9 N4 N5 B1 177.7(2) . . . . ?
C9 C10 C11 N5 0.0(4) . . . . ?
C11 N5 B1 N3 -126.8(3) . . . . ?
C11 N5 B1 C1 120.4(3) . . . . ?
C11 N5 B1 C18 -8.2(4) . . . . ?
C12 N6 N7 C14 -0.4(3) . . . . ?
C12 N6 N7 B2 -173.4(2) . . . . ?
C12 C13 C14 N7 -0.2(4) . . . . ?
C14 N7 B2 N9 128.7(3) . . . . ?
C14 N7 B2 C5 -118.2(3) . . . . ?
C14 N7 B2 C26 9.7(3) . . . . ?
C15 N8 N9 C17 2.0(3) . . . . ?
C15 N8 N9 B2 172.7(2) . . . . ?
C15 C16 C17 N9 0.7(3) . . . . ?
C17 N9 B2 N7 -139.7(2) . . . . ?
C17 N9 B2 C5 103.7(3) . . . . ?
C17 N9 B2 C26 -24.3(3) . . . . ?
C18 C19 C20 C21 2.3(4) . . . . ?
C18 C19 C20 C24 -176.5(3) . . . . ?
C19 C18 C23 C22 4.1(4) . . . . ?
C19 C18 B1 N3 -153.9(2) . . . . ?
C19 C18 B1 N5 90.0(3) . . . . ?
C19 C18 B1 C1 -33.4(4) . . . . ?
C19 C20 C21 C22 0.4(5) . . . . ?
C20 C21 C22 C23 -0.6(5) . . . . ?
C20 C21 C22 C25 179.9(3) . . . . ?
C21 C22 C23 C18 -1.8(5) . . . . ?
C23 C18 C19 C20 -4.4(4) . . . . ?
C23 C18 B1 N3 32.7(3) . . . . ?
C23 C18 B1 N5 -83.4(3) . . . . ?
C23 C18 B1 C1 153.2(2) . . . . ?
C24 C20 C21 C22 179.2(3) . . . . ?
C25 C22 C23 C18 177.7(3) . . . . ?
C26 C27 C28 C29 0.1(4) . . . . ?
C26 C27 C28 C32 179.7(3) . . . . ?
C27 C26 C31 C30 -3.4(4) . . . . ?
C27 C26 B2 N7 -85.5(3) . . . . ?
C27 C26 B2 N9 157.8(2) . . . . ?
C27 C26 B2 C5 37.3(3) . . . . ?
C27 C28 C29 C30 -2.4(5) . . . . ?
C28 C29 C30 C31 1.8(5) . . . . ?
C28 C29 C30 C33 -177.9(3) . . . . ?
C29 C30 C31 C26 1.3(5) . . . . ?
C31 C26 C27 C28 2.7(4) . . . . ?
C31 C26 B2 N7 86.0(3) . . . . ?
C31 C26 B2 N9 -30.7(3) . . . . ?
C31 C26 B2 C5 -151.1(2) . . . . ?
C32 C28 C29 C30 177.9(3) . . . . ?
C33 C30 C31 C26 -179.0(3) . . . . ?
C8S C7S C8S C8S -1.8(6) 2_675 . . 8_776 ?
B1 N3 C8 C7 176.2(2) . . . . ?
B1 N5 C11 C10 -177.3(3) . . . . ?
B1 C1 C2 C3 -174.4(2) . . . . ?
B1 C18 C19 C20 -178.1(3) . . . . ?
B1 C18 C23 C22 178.0(3) . . . . ?
B2 N7 C14 C13 172.8(2) . . . . ?
B2 N9 C17 C16 -171.0(2) . . . . ?
B2 C26 C27 C28 174.7(2) . . . . ?
B2 C26 C31 C30 -175.4(3) . . . . ?
C3S C2S C1S C6S 0.0 . . . . ?
C2S C3S C4S C5S 0.0 . . . . ?
C2S C1S C6S C5S 0.0 . . . . ?
C1S C6S C5S C4S 0.0 . . . . ?
C6S C5S C4S C3S 0.0 . . . . ?
C4S C3S C2S C1S 0.0 . . . . ?
C1T C6T C5T C4T 0.0 . . . . ?
C6T C1T C2T C3T 0.0 . . . . ?
C6T C5T C4T C3T 0.0 . . . . ?
C5T C4T C3T C2T 0.0 . . . . ?
C4T C3T C2T C1T 0.0 . . . . ?
C2T C1T C6T C5T 0.0 . . . . ?
